data_4518372
loop_
_publ_author_name
'Wu, Hongwei'
'Baryshnikov, Glib V.'
'Kuklin, Artem'
'Minaev, Boris F.'
'Wu, Bin'
'Gu, Long'
'Zhu, Liangliang'
'\%Agren, Hans'
'Zhao, Yanli'

_publ_section_title
;
 Multidimensional Structure Conformation of Persulfurated Benzene for
 Highly Efficient Phosphorescence.
;
_journal_name_full 'ACS applied materials &amp; interfaces'
_journal_paper_doi 10.1021/acsami.0c16338
_journal_year 2020
_chemical_formula_sum 'C97 H85 Cl3 S24'
_chemical_formula_weight 2126.44
_space_group_crystal_system monoclinic
_space_group_IT_number 15
_space_group_name_Hall '-C 2yc'
_space_group_name_H-M_alt 'C 1 2/c 1'
_atom_sites_solution_hydrogens geom
_atom_sites_solution_primary dual
_cell_angle_alpha 90
_cell_angle_beta 122.6592(11)
_cell_angle_gamma 90
_cell_formula_units_Z 4
_cell_length_a 41.4562(13)
_cell_length_b 9.6589(3)
_cell_length_c 29.1173(11)
_cell_measurement_reflns_used 6140
_cell_measurement_temperature 100.(2)
_cell_measurement_theta_max 26.9575
_cell_measurement_theta_min 2.4496
_cell_volume 9815.8(6)
_computing_cell_refinement 'SAINT V8.38A (Bruker AXS Inc., 2017)'
_computing_data_collection 'APEX3 (Bruker AXS Inc., 2017)'
_computing_data_reduction 'SAINT V8.38A (Bruker AXS Inc., 2017)'
_computing_publication_material 'APEX3 (Bruker AXS Inc., 2017)'
_computing_structure_refinement 'SHELXL-2016/6 (Sheldrick, 2016)'
_computing_structure_solution 'XS, VERSION 2013/1'
_diffrn_ambient_temperature 100.(2)
_diffrn_detector_area_resol_mean 7.4074
_diffrn_measured_fraction_theta_full 0.998
_diffrn_measured_fraction_theta_max 0.998
_diffrn_measurement_device_type 'Photon II CPADs detector'
_diffrn_measurement_method 'phi and omega scans'
_diffrn_radiation_monochromator 'Multilayer Mirror'
_diffrn_radiation_type MoK\a
_diffrn_radiation_wavelength 0.71073
_diffrn_reflns_av_R_equivalents 0.1222
_diffrn_reflns_av_unetI/netI 0.0827
_diffrn_reflns_limit_h_max 52
_diffrn_reflns_limit_h_min -52
_diffrn_reflns_limit_k_max 12
_diffrn_reflns_limit_k_min -12
_diffrn_reflns_limit_l_max 36
_diffrn_reflns_limit_l_min -37
_diffrn_reflns_number 64269
_diffrn_reflns_theta_full 27.10
_diffrn_reflns_theta_max 27.10
_diffrn_reflns_theta_min 2.23
_diffrn_source 'Incoatec microfocus source'
_diffrn_source_type 'Bruker D8 Quest'
_exptl_absorpt_coefficient_mu 0.651
_exptl_absorpt_correction_T_max 0.96
_exptl_absorpt_correction_T_min 0.83
_exptl_absorpt_correction_type multi-scan
_exptl_absorpt_process_details
;
SADABS-2016/2 - Bruker AXS area detector scaling and absorption correction
;
_exptl_crystal_colour yellow
_exptl_crystal_density_diffrn 1.439
_exptl_crystal_density_method 'not measured'
_exptl_crystal_description needle
_exptl_crystal_F_000 4408
_exptl_crystal_size_max 0.420
_exptl_crystal_size_mid 0.080
_exptl_crystal_size_min 0.060
_refine_diff_density_max 1.672
_refine_diff_density_min -1.475
_refine_ls_extinction_method none
_refine_ls_goodness_of_fit_ref 1.047
_refine_ls_hydrogen_treatment constr
_refine_ls_matrix_type full
_refine_ls_number_parameters 613
_refine_ls_number_reflns 10826
_refine_ls_number_restraints 145
_refine_ls_restrained_S_all 1.047
_refine_ls_R_factor_all 0.1107
_refine_ls_R_factor_gt 0.0598
_refine_ls_shift/su_max 0.000
_refine_ls_shift/su_mean 0.000
_refine_ls_structure_factor_coef Fsqd
_refine_ls_weighting_details 'w=1/[\s^2^(Fo^2^)+(0.0201P)^2^+49.7323P] where P=(Fo^2^+2Fc^2^)/3'
_refine_ls_weighting_scheme calc
_refine_ls_wR_factor_gt 0.1050
_refine_ls_wR_factor_ref 0.1287
_reflns_number_gt 7051
_reflns_number_total 10826
_reflns_threshold_expression 'I > 2\s(I)'
_cod_data_source_file am0c16338_si_013.cif
_cod_data_source_block zhao189m
_cod_depositor_comments
;
The following automatic conversions were performed:

data item '_exptl_absorpt_correction_type' value 'Multi-Scan' was
changed to 'multi-scan' in accordance with the
/home/data/users/saulius/crontab/automatic-downloads/rss-feeds/ACS/lib/dictionaries/cif_core.dic
dictionary named 'cif_core.dic' version 2.4.2 last updated on
2011-04-26.

Automatic conversion script
Id: cif_fix_values 7556 2019-12-06 15:28:31Z antanas 
;
_cod_database_code 4518372

loop_
_space_group_symop_operation_xyz
'x, y, z'
'-x, y, -z+1/2'
'x+1/2, y+1/2, z'
'-x+1/2, y+1/2, -z+1/2'
'-x, -y, -z'
'x, -y, z-1/2'
'-x+1/2, -y+1/2, -z'
'x+1/2, -y+1/2, z-1/2'

loop_
_atom_site_type_symbol
_atom_site_label
_atom_site_fract_x
_atom_site_fract_y
_atom_site_fract_z
_atom_site_U_iso_or_equiv
_atom_site_adp_type
_atom_site_calc_flag
_atom_site_refinement_flags_adp
_atom_site_refinement_flags_occupancy
_atom_site_refinement_flags_posn
_atom_site_occupancy
_atom_site_disorder_assembly
_atom_site_disorder_group
C C1 0.14461(10) 0.7887(4) 0.07538(15) 0.0183(8) Uani d . . . 1.0 . .
C C2 0.14537(9) 0.6442(4) 0.08326(14) 0.0163(7) Uani d . . . 1.0 . .
C C3 0.16756(10) 0.5610(4) 0.07076(15) 0.0197(8) Uani d . . . 1.0 . .
C C4 0.18491(10) 0.6178(4) 0.04502(16) 0.0235(9) Uani d . . . 1.0 . .
C C5 0.18058(11) 0.7595(4) 0.03198(16) 0.0254(9) Uani d . . . 1.0 . .
C C6 0.16062(10) 0.8442(4) 0.04720(15) 0.0210(8) Uani d . . . 1.0 . .
C C7 0.14366(10) 0.8601(4) 0.16671(16) 0.0211(8) Uani d . . . 1.0 . .
C C8 0.12201(11) 0.8816(4) 0.18945(18) 0.0295(10) Uani d . . . 1.0 . .
H H8 0.096442 0.914616 0.167422 0.035 Uiso calc U . R 1.0 . .
C C9 0.13765(12) 0.8551(4) 0.24395(19) 0.0330(10) Uani d . . . 1.0 . .
H H9 0.122893 0.872108 0.259445 0.04 Uiso calc U . R 1.0 . .
C C10 0.17497(12) 0.8034(4) 0.27696(18) 0.0274(9) Uani d . . . 1.0 . .
C C11 0.19665(11) 0.7860(4) 0.25431(16) 0.0220(8) Uani d . . . 1.0 . .
H H11 0.222281 0.753655 0.276377 0.026 Uiso calc U . R 1.0 . .
C C12 0.18128(10) 0.8154(4) 0.19946(16) 0.0196(8) Uani d . . . 1.0 . .
H H12 0.196583 0.804865 0.18447 0.024 Uiso calc U . R 1.0 . .
C C13 0.23538(13) 0.6787(5) 0.37123(19) 0.0410(12) Uani d . . . 1.0 . .
H H13A 0.23152 0.599266 0.347852 0.062 Uiso calc U . R 1.0 . .
H H13B 0.245117 0.646401 0.408405 0.062 Uiso calc U . R 1.0 . .
H H13C 0.253936 0.742434 0.371659 0.062 Uiso calc U . R 1.0 . .
C C14 0.07104(10) 0.6032(4) 0.04425(16) 0.0203(8) Uani d . . . 1.0 . .
C C15 0.04344(10) 0.6722(4) 0.04830(17) 0.0244(9) Uani d . . . 1.0 . .
H H15 0.049061 0.702811 0.082883 0.029 Uiso calc U . R 1.0 . .
C C16 0.00754(11) 0.6969(4) 0.00187(18) 0.0268(9) Uani d . . . 1.0 . .
H H16 -0.011365 0.743679 0.004965 0.032 Uiso calc U . R 1.0 . .
C C17 -0.00099(10) 0.6541(4) -0.04890(17) 0.0231(9) Uani d . . . 1.0 . .
C C18 0.02704(10) 0.5853(4) -0.05267(16) 0.0234(8) Uani d . . . 1.0 . .
H H18 0.021558 0.556147 -0.087349 0.028 Uiso calc U . R 1.0 . .
C C19 0.06276(10) 0.5588(4) -0.00654(16) 0.0232(9) Uani d . . . 1.0 . .
H H19 0.081542 0.510543 -0.00949 0.028 Uiso calc U . R 1.0 . .
C C20 -0.07202(12) 0.7832(5) -0.0919(2) 0.0482(14) Uani d . . . 1.0 . .
H H20A -0.07603 0.730971 -0.066543 0.072 Uiso calc U . R 1.0 . .
H H20B -0.096877 0.806499 -0.124616 0.072 Uiso calc U . R 1.0 . .
H H20C -0.057905 0.868451 -0.074271 0.072 Uiso calc U . R 1.0 . .
C C21 0.18807(10) 0.3602(4) 0.15164(16) 0.0202(8) Uani d . . . 1.0 . .
C C22 0.20994(10) 0.4600(4) 0.19151(15) 0.0198(8) Uani d . . . 1.0 . .
H H22 0.214656 0.547316 0.18124 0.024 Uiso calc U . R 1.0 . .
C C23 0.22465(10) 0.4310(4) 0.24585(15) 0.0190(8) Uani d . . . 1.0 . .
H H23 0.239335 0.499386 0.272626 0.023 Uiso calc U . R 1.0 . .
C C24 0.21836(10) 0.3033(4) 0.26211(15) 0.0179(8) Uani d . . . 1.0 . .
C C25 0.19691(10) 0.2037(4) 0.22204(16) 0.0224(8) Uani d . . . 1.0 . .
H H25 0.192769 0.115384 0.232341 0.027 Uiso calc U . R 1.0 . .
C C26 0.18167(10) 0.2327(4) 0.16748(16) 0.0231(9) Uani d . . . 1.0 . .
H H26 0.166701 0.164881 0.140622 0.028 Uiso calc U . R 1.0 . .
C C27 0.21745(11) 0.1203(4) 0.33561(18) 0.0272(9) Uani d . . . 1.0 . .
H H27A 0.189547 0.129181 0.311778 0.041 Uiso calc U . R 1.0 . .
H H27B 0.22457 0.104765 0.373223 0.041 Uiso calc U . R 1.0 . .
H H27C 0.22608 0.041911 0.323562 0.041 Uiso calc U . R 1.0 . .
C C28 0.17278(11) 0.4110(4) -0.02710(16) 0.0234(8) Uani d . . . 1.0 . .
C C29 0.13706(11) 0.4665(4) -0.06347(16) 0.0231(8) Uani d . . . 1.0 . .
H H29 0.131022 0.557524 -0.058117 0.028 Uiso calc U . R 1.0 . .
C C30 0.11024(11) 0.3894(4) -0.10748(17) 0.0287(9) Uani d . . . 1.0 . .
H H30 0.085695 0.427871 -0.132372 0.034 Uiso calc U . R 1.0 . .
C C31 0.11857(13) 0.2565(4) -0.11594(19) 0.0323(10) Uani d . . D 1.0 . .
C C32 0.15438(14) 0.2007(4) -0.07866(19) 0.0332(10) Uani d . . . 1.0 . .
H H32 0.160419 0.109391 -0.083768 0.04 Uiso calc U . R 1.0 . .
C C33 0.18107(13) 0.2771(4) -0.03441(17) 0.0306(10) Uani d . . . 1.0 . .
H H33 0.205317 0.237813 -0.008739 0.037 Uiso calc U . R 1.0 . .
C C35 0.17467(15) 0.7751(5) -0.06702(19) 0.0404(12) Uani d . . . 1.0 . .
C C36 0.13767(17) 0.8253(4) -0.1009(2) 0.0492(14) Uani d . . . 1.0 . .
H H36 0.127415 0.888509 -0.086952 0.059 Uiso calc U . R 1.0 . .
C C37 0.11586(18) 0.7838(5) -0.1544(2) 0.0609(17) Uani d . . . 1.0 . .
H H37 0.090682 0.819571 -0.177268 0.073 Uiso calc U . R 1.0 . .
C C38 0.13001(16) 0.6900(5) -0.17576(19) 0.0461(13) Uani d . . . 1.0 . .
C C39 0.16677(14) 0.6402(5) -0.14200(19) 0.0387(11) Uani d . . . 1.0 . .
H H39 0.176911 0.576343 -0.155832 0.046 Uiso calc U . R 1.0 . .
C C40 0.18903(14) 0.6826(5) -0.08813(19) 0.0430(12) Uani d . . . 1.0 . .
H H40 0.21436 0.647997 -0.065405 0.052 Uiso calc U . R 1.0 . .
C C41 0.12647(13) 0.5256(5) -0.25707(19) 0.0421(12) Uani d . . . 1.0 . .
H H41A 0.149942 0.56862 -0.250775 0.063 Uiso calc U . R 1.0 . .
H H41B 0.110867 0.493004 -0.294862 0.063 Uiso calc U . R 1.0 . .
H H41C 0.133166 0.447085 -0.232185 0.063 Uiso calc U . R 1.0 . .
C C42 0.10458(11) 1.0394(4) -0.01547(16) 0.0241(9) Uani d . . . 1.0 . .
C C43 0.07955(12) 0.9301(5) -0.04164(19) 0.0409(12) Uani d . . . 1.0 . .
H H43 0.088765 0.837719 -0.032604 0.049 Uiso calc U . R 1.0 . .
C C44 0.04130(12) 0.9536(4) -0.08075(18) 0.0352(11) Uani d . . . 1.0 . .
H H44 0.024491 0.877425 -0.098125 0.042 Uiso calc U . R 1.0 . .
C C45 0.02737(11) 1.0870(4) -0.09471(17) 0.0280(9) Uani d . . . 1.0 . .
C C46 0.05233(12) 1.1966(5) -0.0675(2) 0.0408(12) Uani d . . . 1.0 . .
H H46 0.043069 1.288955 -0.075997 0.049 Uiso calc U . R 1.0 . .
C C47 0.09062(11) 1.1723(4) -0.02818(18) 0.0309(10) Uani d . . . 1.0 . .
H H47 0.107328 1.248182 -0.009873 0.037 Uiso calc U . R 1.0 . .
S S1 0.12181(3) 0.90243(10) 0.09671(4) 0.0250(2) Uani d . . . 1.0 . .
S S2 0.11655(3) 0.56599(10) 0.10430(4) 0.0206(2) Uani d . . . 1.0 . .
S S3 0.17135(3) 0.37998(10) 0.08192(4) 0.0273(2) Uani d . . . 1.0 . .
S S4 0.21062(3) 0.50986(13) 0.02646(5) 0.0356(3) Uani d . . . 1.0 . .
S S5 0.20404(4) 0.83391(14) 0.00147(5) 0.0471(4) Uani d . . . 1.0 . .
S S6 0.15495(3) 1.02238(11) 0.03030(5) 0.0323(3) Uani d . . . 1.0 . .
S S7 0.19066(4) 0.76666(13) 0.34520(5) 0.0387(3) Uani d . . . 1.0 . .
S S8 -0.04500(3) 0.67992(12) -0.11081(5) 0.0337(3) Uani d . . . 1.0 . .
S S9 0.23975(3) 0.27669(10) 0.33241(4) 0.0222(2) Uani d . . . 1.0 . .
S S11 0.10035(6) 0.64790(18) -0.24520(6) 0.0883(7) Uani d . . . 1.0 . .
S S12 -0.02111(3) 1.11766(12) -0.14536(6) 0.0399(3) Uani d . . D 1.0 . .
S S10 0.08214(15) 0.1727(5) -0.1794(2) 0.0358(10) Uani d U P D 0.512(6) A 1
C C34 0.0536(3) 0.3087(9) -0.2259(4) 0.048(3) Uani d U P D 0.512(6) A 1
H H34A 0.036447 0.346538 -0.215588 0.072 Uiso calc U P R 0.512(6) A 1
H H34B 0.038404 0.271497 -0.263029 0.072 Uiso calc U P R 0.512(6) A 1
H H34C 0.070442 0.38224 -0.224398 0.072 Uiso calc U P R 0.512(6) A 1
S S10A 0.09068(14) 0.1333(5) -0.1648(2) 0.0289(9) Uani d U P D 0.488(6) A 2
C C34A 0.0458(2) 0.2229(9) -0.1994(3) 0.029(2) Uani d U P D 0.488(6) A 2
H H34D 0.036678 0.233495 -0.174759 0.043 Uiso calc U P R 0.488(6) A 2
H H34E 0.027005 0.169767 -0.231582 0.043 Uiso calc U P R 0.488(6) A 2
H H34F 0.04912 0.314451 -0.210776 0.043 Uiso calc U P R 0.488(6) A 2
C C48 -0.0276(2) 1.3010(8) -0.1657(4) 0.033(2) Uani d U P D 0.512(6) A 1
H H48A -0.022875 1.358947 -0.135068 0.05 Uiso calc U P R 0.512(6) A 1
H H48B -0.053855 1.315732 -0.196769 0.05 Uiso calc U P R 0.512(6) A 1
H H48C -0.0095 1.325894 -0.176207 0.05 Uiso calc U P R 0.512(6) A 1
C C48A -0.0351(2) 0.9777(8) -0.1885(3) 0.027(2) Uani d U P D 0.488(6) A 2
H H48D -0.017045 0.964535 -0.199994 0.04 Uiso calc U P R 0.488(6) A 2
H H48E -0.06082 0.99418 -0.220554 0.04 Uiso calc U P R 0.488(6) A 2
H H48F -0.035397 0.894578 -0.169391 0.04 Uiso calc U P R 0.488(6) A 2
Cl Cl1 -0.01388(7) 0.8555(2) -0.22839(11) 0.0474(6) Uani d U P D 0.5 B -1
C C49 -0.0194(2) 0.6804(8) -0.2482(3) 0.037(2) Uani d U P D 0.5 B -1
H H49 -0.044428 0.646315 -0.255134 0.044 Uiso calc U P R 0.5 B -1
Cl Cl2 -0.01949(10) 0.6613(3) -0.30809(13) 0.0516(8) Uani d U P D 0.5 B -1
Cl Cl3 0.01777(9) 0.5814(4) -0.19499(13) 0.0554(8) Uani d U P D 0.5 B -1

loop_
_atom_site_aniso_label
_atom_site_aniso_U_11
_atom_site_aniso_U_22
_atom_site_aniso_U_33
_atom_site_aniso_U_12
_atom_site_aniso_U_13
_atom_site_aniso_U_23
C1 0.0152(17) 0.0190(18) 0.012(2) 0.0006(14) 0.0015(15) 0.0019(15)
C2 0.0144(16) 0.0199(18) 0.0070(18) -0.0030(14) 0.0007(15) -0.0007(14)
C3 0.0182(18) 0.0207(19) 0.010(2) 0.0024(15) 0.0011(16) 0.0007(15)
C4 0.0158(18) 0.037(2) 0.015(2) -0.0032(16) 0.0062(16) -0.0070(17)
C5 0.022(2) 0.035(2) 0.012(2) -0.0097(17) 0.0049(17) -0.0069(17)
C6 0.0210(19) 0.0191(19) 0.011(2) -0.0074(15) 0.0004(16) -0.0012(15)
C7 0.0232(19) 0.0180(19) 0.022(2) -0.0003(15) 0.0125(17) -0.0022(16)
C8 0.022(2) 0.033(2) 0.035(3) -0.0013(17) 0.016(2) -0.005(2)
C9 0.034(2) 0.036(2) 0.041(3) -0.0034(19) 0.028(2) -0.009(2)
C10 0.036(2) 0.022(2) 0.029(3) -0.0088(17) 0.021(2) -0.0067(18)
C11 0.024(2) 0.0206(19) 0.021(2) -0.0038(16) 0.0114(18) -0.0049(16)
C12 0.0213(18) 0.0180(18) 0.022(2) -0.0028(15) 0.0128(17) -0.0056(16)
C13 0.054(3) 0.042(3) 0.021(3) -0.010(2) 0.016(2) -0.001(2)
C14 0.0184(18) 0.0199(19) 0.018(2) -0.0018(15) 0.0070(17) 0.0016(16)
C15 0.024(2) 0.030(2) 0.020(2) -0.0005(17) 0.0118(18) 0.0003(17)
C16 0.021(2) 0.027(2) 0.031(3) 0.0038(16) 0.0132(19) 0.0020(18)
C17 0.0189(18) 0.0173(19) 0.027(2) -0.0017(15) 0.0083(18) 0.0057(16)
C18 0.0221(19) 0.024(2) 0.018(2) -0.0017(16) 0.0065(17) -0.0019(17)
C19 0.0204(19) 0.0207(19) 0.026(2) 0.0010(15) 0.0109(18) -0.0010(17)
C20 0.023(2) 0.038(3) 0.057(4) 0.011(2) 0.005(2) 0.000(2)
C21 0.0167(18) 0.0205(19) 0.016(2) 0.0051(15) 0.0043(16) -0.0005(16)
C22 0.0215(18) 0.0174(18) 0.016(2) 0.0031(15) 0.0071(16) 0.0030(15)
C23 0.0198(18) 0.0159(17) 0.017(2) 0.0015(15) 0.0073(16) -0.0009(15)
C24 0.0149(17) 0.0188(19) 0.015(2) 0.0032(14) 0.0051(16) -0.0008(15)
C25 0.0217(19) 0.0153(18) 0.025(2) 0.0019(15) 0.0093(18) 0.0011(16)
C26 0.0229(19) 0.0193(19) 0.017(2) 0.0013(15) 0.0039(17) -0.0026(16)
C27 0.030(2) 0.023(2) 0.027(2) 0.0021(17) 0.0142(19) 0.0050(18)
C28 0.028(2) 0.028(2) 0.014(2) -0.0008(17) 0.0115(18) -0.0015(17)
C29 0.027(2) 0.0183(19) 0.020(2) 0.0024(16) 0.0100(18) 0.0017(16)
C30 0.023(2) 0.036(2) 0.022(2) -0.0068(18) 0.0094(18) -0.0080(19)
C31 0.042(3) 0.030(2) 0.036(3) -0.015(2) 0.029(2) -0.015(2)
C32 0.060(3) 0.019(2) 0.038(3) 0.002(2) 0.037(3) -0.0011(19)
C33 0.045(3) 0.030(2) 0.020(2) 0.015(2) 0.020(2) 0.0086(18)
C35 0.067(3) 0.035(3) 0.027(3) -0.024(2) 0.030(3) -0.010(2)
C36 0.101(4) 0.018(2) 0.023(3) 0.001(2) 0.030(3) -0.0004(19)
C37 0.104(5) 0.032(3) 0.021(3) 0.029(3) 0.017(3) 0.006(2)
C38 0.083(4) 0.026(2) 0.018(3) 0.007(2) 0.020(3) 0.0031(19)
C39 0.056(3) 0.038(3) 0.031(3) -0.017(2) 0.029(3) -0.008(2)
C40 0.044(3) 0.064(3) 0.027(3) -0.026(2) 0.023(2) -0.015(2)
C41 0.046(3) 0.053(3) 0.027(3) -0.010(2) 0.020(2) -0.018(2)
C42 0.027(2) 0.026(2) 0.012(2) -0.0081(16) 0.0060(17) 0.0004(16)
C43 0.036(2) 0.028(2) 0.029(3) -0.0110(19) -0.002(2) 0.010(2)
C44 0.036(2) 0.031(2) 0.021(2) -0.0126(19) 0.003(2) 0.0057(19)
C45 0.021(2) 0.039(2) 0.023(2) -0.0071(18) 0.0118(18) -0.0104(19)
C46 0.026(2) 0.034(3) 0.055(3) 0.0004(19) 0.017(2) -0.019(2)
C47 0.023(2) 0.029(2) 0.037(3) -0.0074(17) 0.014(2) -0.016(2)
S1 0.0246(5) 0.0188(5) 0.0230(6) 0.0055(4) 0.0071(4) -0.0012(4)
S2 0.0181(4) 0.0219(5) 0.0162(5) -0.0013(4) 0.0056(4) 0.0038(4)
S3 0.0372(6) 0.0189(5) 0.0140(5) 0.0074(4) 0.0060(5) -0.0011(4)
S4 0.0195(5) 0.0602(8) 0.0212(6) 0.0018(5) 0.0071(5) -0.0150(5)
S5 0.0596(8) 0.0622(8) 0.0323(7) -0.0425(7) 0.0333(7) -0.0245(6)
S6 0.0271(5) 0.0239(5) 0.0236(6) -0.0105(4) -0.0010(5) 0.0076(4)
S7 0.0571(8) 0.0397(6) 0.0288(7) -0.0064(6) 0.0293(6) -0.0038(5)
S8 0.0202(5) 0.0342(6) 0.0275(6) 0.0016(4) 0.0002(5) 0.0052(5)
S9 0.0222(5) 0.0224(5) 0.0166(5) -0.0006(4) 0.0069(4) 0.0013(4)
S11 0.1252(15) 0.0751(11) 0.0160(7) 0.0664(11) 0.0062(8) -0.0044(7)
S12 0.0206(5) 0.0295(6) 0.0585(9) 0.0035(4) 0.0142(6) -0.0048(6)
S10 0.044(3) 0.029(2) 0.031(2) -0.0141(17) 0.018(2) -0.0148(16)
C34 0.037(5) 0.044(6) 0.034(6) -0.003(4) 0.001(4) -0.015(4)
S10A 0.0318(19) 0.021(2) 0.030(2) -0.0013(13) 0.0145(17) -0.0070(14)
C34A 0.026(4) 0.028(4) 0.017(5) -0.001(3) 0.002(4) -0.005(4)
C48 0.020(4) 0.035(5) 0.032(5) 0.007(3) 0.005(4) 0.004(4)
C48A 0.023(4) 0.026(4) 0.023(5) 0.005(3) 0.008(4) -0.002(4)
Cl1 0.0588(15) 0.0314(12) 0.0444(16) -0.0025(11) 0.0228(13) -0.0043(11)
C49 0.034(4) 0.034(4) 0.033(5) -0.001(4) 0.013(4) 0.003(4)
Cl2 0.0700(19) 0.0447(16) 0.0462(18) -0.0079(17) 0.0353(15) -0.0028(16)
Cl3 0.0555(17) 0.0531(18) 0.0465(18) 0.0191(17) 0.0203(14) 0.0148(18)

loop_
_atom_type_symbol
_atom_type_description
_atom_type_scat_dispersion_real
_atom_type_scat_dispersion_imag
_atom_type_scat_source
C C 0.0033 0.0016 'International Tables Vol C Tables 4.2.6.8 and 6.1.1.4'
H H 0.0000 0.0000 'International Tables Vol C Tables 4.2.6.8 and 6.1.1.4'
Cl Cl 0.1484 0.1585 'International Tables Vol C Tables 4.2.6.8 and 6.1.1.4'
S S 0.1246 0.1234 'International Tables Vol C Tables 4.2.6.8 and 6.1.1.4'

loop_
_geom_angle_atom_site_label_1
_geom_angle_atom_site_label_2
_geom_angle_atom_site_label_3
_geom_angle_site_symmetry_1
_geom_angle_site_symmetry_3
_geom_angle
_geom_angle_publ_flag
C6 C1 C2 . . 119.6(3) ?
C6 C1 S1 . . 118.5(3) ?
C2 C1 S1 . . 121.8(3) ?
C3 C2 C1 . . 118.8(3) ?
C3 C2 S2 . . 120.0(3) ?
C1 C2 S2 . . 121.0(3) ?
C4 C3 C2 . . 120.7(3) ?
C4 C3 S3 . . 117.7(3) ?
C2 C3 S3 . . 121.4(3) ?
C3 C4 C5 . . 119.9(4) ?
C3 C4 S4 . . 120.0(3) ?
C5 C4 S4 . . 120.0(3) ?
C6 C5 C4 . . 119.7(4) ?
C6 C5 S5 . . 119.9(3) ?
C4 C5 S5 . . 120.2(3) ?
C5 C6 C1 . . 120.5(3) ?
C5 C6 S6 . . 119.6(3) ?
C1 C6 S6 . . 119.8(3) ?
C12 C7 C8 . . 119.7(4) ?
C12 C7 S1 . . 123.3(3) ?
C8 C7 S1 . . 116.9(3) ?
C9 C8 C7 . . 119.9(4) ?
C8 C9 C10 . . 121.1(4) ?
C11 C10 C9 . . 118.6(4) ?
C11 C10 S7 . . 125.1(3) ?
C9 C10 S7 . . 116.4(3) ?
C10 C11 C12 . . 120.6(4) ?
C7 C12 C11 . . 120.1(3) ?
C15 C14 C19 . . 119.8(3) ?
C15 C14 S2 . . 120.0(3) ?
C19 C14 S2 . . 120.2(3) ?
C14 C15 C16 . . 120.1(4) ?
C17 C16 C15 . . 120.7(4) ?
C16 C17 C18 . . 118.9(4) ?
C16 C17 S8 . . 125.3(3) ?
C18 C17 S8 . . 115.8(3) ?
C19 C18 C17 . . 120.8(4) ?
C18 C19 C14 . . 119.7(4) ?
C26 C21 C22 . . 119.3(4) ?
C26 C21 S3 . . 116.8(3) ?
C22 C21 S3 . . 123.7(3) ?
C23 C22 C21 . . 119.8(3) ?
C22 C23 C24 . . 121.3(3) ?
C23 C24 C25 . . 118.4(4) ?
C23 C24 S9 . . 117.1(3) ?
C25 C24 S9 . . 124.4(3) ?
C26 C25 C24 . . 120.6(4) ?
C25 C26 C21 . . 120.6(4) ?
C29 C28 C33 . . 119.8(4) ?
C29 C28 S4 . . 122.5(3) ?
C33 C28 S4 . . 117.5(3) ?
C30 C29 C28 . . 119.8(4) ?
C29 C30 C31 . . 120.9(4) ?
C30 C31 C32 . . 118.9(4) ?
C30 C31 S10A . . 131.5(4) ?
C32 C31 S10A . . 109.4(3) ?
C30 C31 S10 . . 116.2(4) ?
C32 C31 S10 . . 124.7(4) ?
C33 C32 C31 . . 120.2(4) ?
C32 C33 C28 . . 120.3(4) ?
C40 C35 C36 . . 119.0(4) ?
C40 C35 S5 . . 120.3(4) ?
C36 C35 S5 . . 120.6(4) ?
C37 C36 C35 . . 120.1(5) ?
C36 C37 C38 . . 121.2(5) ?
C39 C38 C37 . . 118.5(5) ?
C39 C38 S11 . . 123.9(4) ?
C37 C38 S11 . . 117.6(4) ?
C38 C39 C40 . . 120.6(5) ?
C39 C40 C35 . . 120.6(5) ?
C47 C42 C43 . . 118.8(4) ?
C47 C42 S6 . . 116.2(3) ?
C43 C42 S6 . . 124.8(3) ?
C44 C43 C42 . . 120.9(4) ?
C45 C44 C43 . . 120.5(4) ?
C44 C45 C46 . . 118.6(4) ?
C44 C45 S12 . . 120.7(3) ?
C46 C45 S12 . . 120.7(3) ?
C47 C46 C45 . . 120.7(4) ?
C42 C47 C46 . . 120.5(4) ?
C1 S1 C7 . . 102.84(17) ?
C2 S2 C14 . . 97.39(17) ?
C21 S3 C3 . . 104.98(18) ?
C4 S4 C28 . . 101.08(18) ?
C35 S5 C5 . . 101.69(19) ?
C6 S6 C42 . . 102.96(17) ?
C10 S7 C13 . . 103.9(2) ?
C17 S8 C20 . . 103.8(2) ?
C24 S9 C27 . . 103.47(19) ?
C38 S11 C41 . . 105.0(2) ?
C48A S12 C45 . . 105.2(3) ?
C45 S12 C48 . . 109.5(3) ?
C34 S10 C31 . . 106.6(4) ?
C31 S10A C34A . . 99.2(4) ?
Cl2 C49 Cl1 . . 110.9(5) ?
Cl2 C49 Cl3 . . 110.4(5) ?
Cl1 C49 Cl3 . . 109.6(5) ?

loop_
_geom_bond_atom_site_label_1
_geom_bond_atom_site_label_2
_geom_bond_site_symmetry_2
_geom_bond_distance
_geom_bond_publ_flag
C1 C6 . 1.411(5) ?
C1 C2 . 1.412(5) ?
C1 S1 . 1.766(4) ?
C2 C3 . 1.409(5) ?
C2 S2 . 1.778(4) ?
C3 C4 . 1.400(5) ?
C3 S3 . 1.770(4) ?
C4 C5 . 1.406(6) ?
C4 S4 . 1.771(4) ?
C5 C6 . 1.395(6) ?
C5 S5 . 1.784(4) ?
C6 S6 . 1.770(4) ?
C7 C12 . 1.386(5) ?
C7 C8 . 1.389(5) ?
C7 S1 . 1.775(4) ?
C8 C9 . 1.376(6) ?
C9 C10 . 1.401(6) ?
C10 C11 . 1.382(5) ?
C10 S7 . 1.761(4) ?
C11 C12 . 1.392(5) ?
C13 S7 . 1.794(5) ?
C14 C15 . 1.383(5) ?
C14 C19 . 1.393(5) ?
C14 S2 . 1.785(4) ?
C15 C16 . 1.389(5) ?
C16 C17 . 1.385(6) ?
C17 C18 . 1.394(5) ?
C17 S8 . 1.758(4) ?
C18 C19 . 1.384(5) ?
C20 S8 . 1.793(5) ?
C21 C26 . 1.390(5) ?
C21 C22 . 1.400(5) ?
C21 S3 . 1.766(4) ?
C22 C23 . 1.383(5) ?
C23 C24 . 1.395(5) ?
C24 C25 . 1.399(5) ?
C24 S9 . 1.756(4) ?
C25 C26 . 1.385(5) ?
C27 S9 . 1.799(4) ?
C28 C29 . 1.382(5) ?
C28 C33 . 1.384(5) ?
C28 S4 . 1.779(4) ?
C29 C30 . 1.376(5) ?
C30 C31 . 1.386(6) ?
C31 C32 . 1.391(6) ?
C31 S10A . 1.733(6) ?
C31 S10 . 1.827(6) ?
C32 C33 . 1.375(6) ?
C35 C40 . 1.387(7) ?
C35 C36 . 1.389(7) ?
C35 S5 . 1.778(5) ?
C36 C37 . 1.374(7) ?
C37 C38 . 1.395(7) ?
C38 C39 . 1.380(7) ?
C38 S11 . 1.756(5) ?
C39 C40 . 1.385(6) ?
C41 S11 . 1.758(5) ?
C42 C47 . 1.374(6) ?
C42 C43 . 1.385(5) ?
C42 S6 . 1.778(4) ?
C43 C44 . 1.384(6) ?
C44 C45 . 1.380(6) ?
C45 C46 . 1.390(6) ?
C45 S12 . 1.762(4) ?
C46 C47 . 1.387(6) ?
S12 C48A . 1.718(7) ?
S12 C48 . 1.841(7) ?
S10 C34 . 1.797(9) ?
S10A C34A . 1.790(8) ?
Cl1 C49 . 1.762(8) ?
C49 Cl2 . 1.752(9) ?
C49 Cl3 . 1.763(8) ?
